data_7049299
loop_
_publ_author_name
'Cheng, Fu-Yin'
'Tsai, Chen-Yen'
'Huang, Bor-Hunn'
'Lu, Kuan-Yeh'
'Lin, Chu-Chieh'
'Ko, Bao-Tsan'

_publ_section_title
;
 Mono- and dinuclear copper complexes coordinated on NNO-tridentate
 Schiff-base derivatives for copolymerization of cyclohexene oxide and
 cyclic anhydrides.
;
_journal_issue 14
_journal_name_full 'Dalton transactions (Cambridge, England : 2003)'
_journal_page_first 4667
_journal_page_last 4676
_journal_paper_doi 10.1039/c9dt00471h
_journal_volume 48
_journal_year 2019
_chemical_formula_moiety 'C28 H40 Cu2 N4 O8'
_chemical_formula_sum 'C28 H40 Cu2 N4 O8'
_chemical_formula_weight 687.72
_space_group_IT_number 14
_space_group_name_Hall '-P 2ybc'
_space_group_name_H-M_alt 'P 1 21/c 1'
_symmetry_cell_setting monoclinic
_symmetry_space_group_name_Hall '-P 2ybc'
_symmetry_space_group_name_H-M 'P 1 21/c 1'
_atom_sites_solution_hydrogens geom
_atom_sites_solution_primary direct
_atom_sites_solution_secondary difmap
_audit_creation_method SHELXL-97
_audit_update_record
;
2019-01-29 deposited with the CCDC.    2019-03-08 downloaded from the CCDC.
;
_cell_angle_alpha 90.00
_cell_angle_beta 100.055(9)
_cell_angle_gamma 90.00
_cell_formula_units_Z 2
_cell_length_a 10.4620(8)
_cell_length_b 8.2658(7)
_cell_length_c 17.8447(15)
_cell_measurement_reflns_used 1438
_cell_measurement_temperature 150(2)
_cell_measurement_theta_max 28.2580
_cell_measurement_theta_min 3.1760
_cell_volume 1519.5(2)
_computing_cell_refinement 'CrysAlisPro, Oxford Diffraction Ltd.'
_computing_data_collection 'CrysAlisPro, Oxford Diffraction Ltd.'
_computing_data_reduction 'CrysAlisPro, Oxford Diffraction Ltd.'
_computing_molecular_graphics 'SHELXS-97 (Sheldrick, 2008)'
_computing_publication_material 'SHELXS-97 (Sheldrick, 2008)'
_computing_structure_refinement 'SHELXL-97 (Sheldrick, 2008)'
_computing_structure_solution 'SHELXS-97 (Sheldrick, 2008)'
_diffrn_ambient_temperature 150(2)
_diffrn_detector_area_resol_mean 16.0690
_diffrn_measured_fraction_theta_full 0.999
_diffrn_measured_fraction_theta_max 0.991
_diffrn_measurement_device_type 'Xcalibur, Sapphire3, Gemini'
_diffrn_measurement_method '\w scans'
_diffrn_radiation_monochromator graphite
_diffrn_radiation_source 'fine-focus sealed tube'
_diffrn_radiation_type MoK\a
_diffrn_radiation_wavelength 0.71073
_diffrn_reflns_av_R_equivalents 0.0527
_diffrn_reflns_av_sigmaI/netI 0.0844
_diffrn_reflns_limit_h_max 9
_diffrn_reflns_limit_h_min -13
_diffrn_reflns_limit_k_max 10
_diffrn_reflns_limit_k_min -10
_diffrn_reflns_limit_l_max 21
_diffrn_reflns_limit_l_min -22
_diffrn_reflns_number 6449
_diffrn_reflns_theta_full 26.00
_diffrn_reflns_theta_max 27.00
_diffrn_reflns_theta_min 2.77
_exptl_absorpt_coefficient_mu 1.454
_exptl_absorpt_correction_T_max 1.00000
_exptl_absorpt_correction_T_min 0.68631
_exptl_absorpt_correction_type multi-scan
_exptl_absorpt_process_details
; 
CrysAlisPro, Agilent Technologies, 
Version 1.171.35.21 (release 20-01-2012 CrysAlis171 .NET) 
(compiled Jan 23 2012,18:06:46) 
Empirical absorption correction using spherical harmonics, 
 implemented in SCALE3 ABSPACK scaling algorithm. 
;
_exptl_crystal_colour blue
_exptl_crystal_density_diffrn 1.503
_exptl_crystal_density_method 'not measured'
_exptl_crystal_description cubic
_exptl_crystal_F_000 716
_exptl_crystal_size_max 0.25
_exptl_crystal_size_mid 0.20
_exptl_crystal_size_min 0.20
_refine_diff_density_max 1.547
_refine_diff_density_min -1.532
_refine_diff_density_rms 0.166
_refine_ls_extinction_method none
_refine_ls_goodness_of_fit_ref 1.008
_refine_ls_hydrogen_treatment mixed
_refine_ls_matrix_type full
_refine_ls_number_parameters 190
_refine_ls_number_reflns 3285
_refine_ls_number_restraints 0
_refine_ls_restrained_S_all 1.008
_refine_ls_R_factor_all 0.0976
_refine_ls_R_factor_gt 0.0653
_refine_ls_shift/su_max 0.000
_refine_ls_shift/su_mean 0.000
_refine_ls_structure_factor_coef Fsqd
_refine_ls_weighting_details 'calc w=1/[\s^2^(Fo^2^)+(0.1100P)^2^+0.0000P] where P=(Fo^2^+2Fc^2^)/3'
_refine_ls_weighting_scheme calc
_refine_ls_wR_factor_gt 0.1669
_refine_ls_wR_factor_ref 0.1957
_reflns_number_gt 2225
_reflns_number_total 3285
_reflns_threshold_expression >2sigma(I)
_cod_data_source_file c9dt00471h2.cif
_cod_data_source_block l8cu
_cod_depositor_comments 'Adding full bibliography for 7049294--7049302.cif.'
_cod_original_sg_symbol_H-M 'P 21/c'
_cod_database_code 7049299

loop_
_symmetry_equiv_pos_as_xyz
'x, y, z'
'-x, y+1/2, -z+1/2'
'-x, -y, -z'
'x, -y-1/2, z-1/2'

loop_
_atom_site_label
_atom_site_type_symbol
_atom_site_fract_x
_atom_site_fract_y
_atom_site_fract_z
_atom_site_U_iso_or_equiv
_atom_site_adp_type
_atom_site_occupancy
_atom_site_symmetry_multiplicity
_atom_site_calc_flag
_atom_site_refinement_flags
Cu1 Cu 0.66716(5) -0.00396(6) 0.01275(3) 0.0185(2) Uani 1 1 d .
O1 O 0.6725(3) 0.0784(4) 0.11409(16) 0.0233(7) Uani 1 1 d .
O2 O 1.0070(3) -0.0244(4) 0.38618(18) 0.0262(8) Uani 1 1 d .
O3 O 0.4763(3) -0.1429(4) 0.02672(17) 0.0211(7) Uani 1 1 d .
O4 O 0.3356(3) -0.3326(4) 0.04873(17) 0.0296(8) Uani 1 1 d .
N1 N 0.8287(3) -0.1254(5) 0.04425(19) 0.0235(9) Uani 1 1 d .
N2 N 0.6812(4) -0.0990(5) -0.09547(19) 0.0227(9) Uani 1 1 d .
C1 C 0.7526(4) 0.0415(6) 0.1762(3) 0.0213(10) Uani 1 1 d .
C2 C 0.8639(4) -0.0587(6) 0.1793(2) 0.0218(10) Uani 1 1 d .
C3 C 0.9517(4) -0.0837(6) 0.2492(2) 0.0221(10) Uani 1 1 d .
H3A H 1.0263 -0.1498 0.2504 0.026 Uiso 1 1 calc R
C4 C 0.9276(5) -0.0113(5) 0.3149(2) 0.0218(10) Uani 1 1 d .
C5 C 0.8151(4) 0.0819(6) 0.3133(3) 0.0226(10) Uani 1 1 d .
H5A H 0.7968 0.1278 0.3591 0.027 Uiso 1 1 calc R
C6 C 0.7319(4) 0.1072(6) 0.2467(3) 0.0242(10) Uani 1 1 d .
H6A H 0.6568 0.1715 0.2473 0.029 Uiso 1 1 calc R
C7 C 1.1224(4) -0.1179(7) 0.3889(3) 0.0311(12) Uani 1 1 d .
H7A H 1.1707 -0.1196 0.4412 0.047 Uiso 1 1 calc R
H7B H 1.1764 -0.0695 0.3552 0.047 Uiso 1 1 calc R
H7C H 1.0993 -0.2287 0.3723 0.047 Uiso 1 1 calc R
C8 C 0.8953(4) -0.1340(5) 0.1129(2) 0.0225(10) Uani 1 1 d .
H8A H 0.9726 -0.1966 0.1195 0.027 Uiso 1 1 calc R
C9 C 0.8778(5) -0.2126(7) -0.0170(2) 0.0325(12) Uani 1 1 d .
H9A H 0.8479 -0.3264 -0.0195 0.039 Uiso 1 1 calc R
H9B H 0.9739 -0.2116 -0.0079 0.039 Uiso 1 1 calc R
C10 C 0.8237(4) -0.1239(7) -0.0909(3) 0.0316(12) Uani 1 1 d .
H10A H 0.8676 -0.0181 -0.0922 0.038 Uiso 1 1 calc R
H10B H 0.8399 -0.1884 -0.1351 0.038 Uiso 1 1 calc R
C11 C 0.6108(5) -0.2557(6) -0.1088(3) 0.0301(11) Uani 1 1 d .
H11A H 0.6184 -0.2972 -0.1592 0.045 Uiso 1 1 calc R
H11B H 0.5189 -0.2392 -0.1060 0.045 Uiso 1 1 calc R
H11C H 0.6485 -0.3339 -0.0698 0.045 Uiso 1 1 calc R
C12 C 0.6344(5) 0.0078(6) -0.1605(3) 0.0278(12) Uani 1 1 d .
H12A H 0.6444 -0.0468 -0.2079 0.042 Uiso 1 1 calc R
H12B H 0.6850 0.1082 -0.1554 0.042 Uiso 1 1 calc R
H12C H 0.5426 0.0330 -0.1616 0.042 Uiso 1 1 calc R
C13 C 0.4483(4) -0.2802(6) 0.0538(2) 0.0213(10) Uani 1 1 d .
C14 C 0.5625(5) -0.3773(6) 0.0945(3) 0.0340(12) Uani 1 1 d .
H14A H 0.5312 -0.4791 0.1128 0.051 Uiso 1 1 calc R
H14B H 0.6080 -0.3149 0.1378 0.051 Uiso 1 1 calc R
H14C H 0.6222 -0.4005 0.0592 0.051 Uiso 1 1 calc R

loop_
_atom_site_aniso_label
_atom_site_aniso_U_11
_atom_site_aniso_U_22
_atom_site_aniso_U_33
_atom_site_aniso_U_23
_atom_site_aniso_U_13
_atom_site_aniso_U_12
Cu1 0.0189(3) 0.0233(4) 0.0121(3) -0.0008(2) -0.0007(2) 0.0009(2)
O1 0.0209(15) 0.0309(19) 0.0154(16) -0.0008(14) -0.0046(12) 0.0074(16)
O2 0.0304(18) 0.0322(19) 0.0131(16) -0.0004(14) -0.0041(13) 0.0014(16)
O3 0.0246(15) 0.0199(16) 0.0168(15) 0.0034(14) -0.0020(12) 0.0019(15)
O4 0.0321(18) 0.038(2) 0.0187(17) 0.0032(15) 0.0036(14) -0.0087(17)
N1 0.0269(19) 0.032(2) 0.0120(19) -0.0050(17) 0.0037(15) 0.002(2)
N2 0.028(2) 0.026(2) 0.0123(18) 0.0005(16) -0.0014(15) -0.0014(19)
C1 0.018(2) 0.025(2) 0.019(2) 0.0053(19) -0.0025(18) -0.004(2)
C2 0.022(2) 0.024(2) 0.019(2) -0.002(2) 0.0026(18) -0.003(2)
C3 0.018(2) 0.027(3) 0.019(2) 0.004(2) -0.0001(18) 0.000(2)
C4 0.027(2) 0.027(3) 0.010(2) -0.0023(18) -0.0006(18) -0.005(2)
C5 0.022(2) 0.026(3) 0.020(2) -0.003(2) 0.0041(18) 0.003(2)
C6 0.024(2) 0.028(2) 0.020(2) -0.006(2) 0.0018(18) 0.004(2)
C7 0.027(2) 0.043(3) 0.022(3) 0.005(2) -0.0007(19) 0.006(3)
C8 0.021(2) 0.023(2) 0.023(2) -0.004(2) 0.0017(18) 0.002(2)
C9 0.027(2) 0.052(3) 0.018(2) -0.005(2) 0.0028(19) 0.014(3)
C10 0.027(2) 0.050(3) 0.017(2) -0.002(2) 0.0023(19) -0.004(3)
C11 0.039(3) 0.023(2) 0.028(3) -0.004(2) 0.004(2) 0.000(2)
C12 0.042(3) 0.028(3) 0.012(2) -0.0001(19) 0.003(2) 0.003(2)
C13 0.029(2) 0.023(2) 0.012(2) -0.0044(19) 0.0020(17) -0.005(2)
C14 0.037(3) 0.025(3) 0.037(3) 0.004(2) -0.001(2) -0.002(3)

loop_
_atom_type_symbol
_atom_type_description
_atom_type_scat_dispersion_real
_atom_type_scat_dispersion_imag
_atom_type_scat_source
C C 0.0033 0.0016 'International Tables Vol C Tables 4.2.6.8 and 6.1.1.4'
H H 0.0000 0.0000 'International Tables Vol C Tables 4.2.6.8 and 6.1.1.4'
N N 0.0061 0.0033 'International Tables Vol C Tables 4.2.6.8 and 6.1.1.4'
O O 0.0106 0.0060 'International Tables Vol C Tables 4.2.6.8 and 6.1.1.4'
Cu Cu 0.3201 1.2651 'International Tables Vol C Tables 4.2.6.8 and 6.1.1.4'

loop_
_geom_angle_atom_site_label_1
_geom_angle_atom_site_label_2
_geom_angle_atom_site_label_3
_geom_angle
_geom_angle_site_symmetry_1
_geom_angle_site_symmetry_3
O1 Cu1 O3 90.75(13) . 3_655
O1 Cu1 N1 91.69(13) . .
O3 Cu1 N1 170.32(13) 3_655 .
O1 Cu1 N2 174.31(13) . .
O3 Cu1 N2 94.19(14) 3_655 .
N1 Cu1 N2 82.97(14) . .
O1 Cu1 O3 87.66(12) . .
O3 Cu1 O3 74.36(13) 3_655 .
N1 Cu1 O3 115.10(14) . .
N2 Cu1 O3 96.38(13) . .
C1 O1 Cu1 128.7(3) . .
C4 O2 C7 116.0(4) . .
C13 O3 Cu1 118.0(3) . 3_655
C13 O3 Cu1 136.3(3) . .
Cu1 O3 Cu1 105.64(13) 3_655 .
C8 N1 C9 118.2(4) . .
C8 N1 Cu1 126.2(3) . .
C9 N1 Cu1 115.6(3) . .
C12 N2 C11 108.0(4) . .
C12 N2 C10 108.5(4) . .
C11 N2 C10 110.5(4) . .
C12 N2 Cu1 115.5(3) . .
C11 N2 Cu1 110.9(3) . .
C10 N2 Cu1 103.3(3) . .
O1 C1 C6 119.2(4) . .
O1 C1 C2 124.8(4) . .
C6 C1 C2 116.0(4) . .
C8 C2 C3 117.1(4) . .
C8 C2 C1 121.8(4) . .
C3 C2 C1 121.0(4) . .
C4 C3 C2 119.6(4) . .
C4 C3 H3A 120.2 . .
C2 C3 H3A 120.2 . .
C3 C4 O2 124.9(4) . .
C3 C4 C5 119.9(4) . .
O2 C4 C5 115.1(4) . .
C6 C5 C4 120.5(4) . .
C6 C5 H5A 119.7 . .
C4 C5 H5A 119.7 . .
C5 C6 C1 122.8(4) . .
C5 C6 H6A 118.6 . .
C1 C6 H6A 118.6 . .
O2 C7 H7A 109.5 . .
O2 C7 H7B 109.5 . .
H7A C7 H7B 109.5 . .
O2 C7 H7C 109.5 . .
H7A C7 H7C 109.5 . .
H7B C7 H7C 109.5 . .
N1 C8 C2 126.5(4) . .
N1 C8 H8A 116.7 . .
C2 C8 H8A 116.7 . .
N1 C9 C10 106.3(4) . .
N1 C9 H9A 110.5 . .
C10 C9 H9A 110.5 . .
N1 C9 H9B 110.5 . .
C10 C9 H9B 110.5 . .
H9A C9 H9B 108.7 . .
N2 C10 C9 109.2(4) . .
N2 C10 H10A 109.8 . .
C9 C10 H10A 109.8 . .
N2 C10 H10B 109.8 . .
C9 C10 H10B 109.8 . .
H10A C10 H10B 108.3 . .
N2 C11 H11A 109.5 . .
N2 C11 H11B 109.5 . .
H11A C11 H11B 109.5 . .
N2 C11 H11C 109.5 . .
H11A C11 H11C 109.5 . .
H11B C11 H11C 109.5 . .
N2 C12 H12A 109.5 . .
N2 C12 H12B 109.5 . .
H12A C12 H12B 109.5 . .
N2 C12 H12C 109.5 . .
H12A C12 H12C 109.5 . .
H12B C12 H12C 109.5 . .
O4 C13 O3 123.7(4) . .
O4 C13 C14 120.5(4) . .
O3 C13 C14 115.8(4) . .
C13 C14 H14A 109.5 . .
C13 C14 H14B 109.5 . .
H14A C14 H14B 109.5 . .
C13 C14 H14C 109.5 . .
H14A C14 H14C 109.5 . .
H14B C14 H14C 109.5 . .

loop_
_geom_bond_atom_site_label_1
_geom_bond_atom_site_label_2
_geom_bond_distance
_geom_bond_site_symmetry_2
Cu1 O1 1.924(3) .
Cu1 O3 1.963(3) 3_655
Cu1 N1 1.962(4) .
Cu1 N2 2.114(4) .
Cu1 O3 2.354(3) .
O1 C1 1.303(5) .
O2 C4 1.397(5) .
O2 C7 1.427(6) .
O3 C13 1.287(5) .
O3 Cu1 1.963(3) 3_655
O4 C13 1.244(5) .
N1 C8 1.302(6) .
N1 C9 1.475(5) .
N2 C12 1.472(6) .
N2 C11 1.489(6) .
N2 C10 1.493(6) .
C1 C6 1.421(6) .
C1 C2 1.423(7) .
C2 C8 1.426(6) .
C2 C3 1.429(6) .
C3 C4 1.378(6) .
C3 H3A 0.9500 .
C4 C5 1.403(6) .
C5 C6 1.362(6) .
C5 H5A 0.9500 .
C6 H6A 0.9500 .
C7 H7A 0.9800 .
C7 H7B 0.9800 .
C7 H7C 0.9800 .
C8 H8A 0.9500 .
C9 C10 1.529(7) .
C9 H9A 0.9900 .
C9 H9B 0.9900 .
C10 H10A 0.9900 .
C10 H10B 0.9900 .
C11 H11A 0.9800 .
C11 H11B 0.9800 .
C11 H11C 0.9800 .
C12 H12A 0.9800 .
C12 H12B 0.9800 .
C12 H12C 0.9800 .
C13 C14 1.516(7) .
C14 H14A 0.9800 .
C14 H14B 0.9800 .
C14 H14C 0.9800 .
